data_4348176
loop_
_publ_author_name
'Hu, Junyi'
'Zhan, Lijie'
'Zhang, Guanyun'
'Zhang, Qun'
'Du, Lin'
'Tung, Chen-Ho'
'Wang, Yifeng'

_publ_section_title
;
 Effects of Substitutional Dopants on the Photoresponse of a
 Polyoxotitanate Cluster.
;
_journal_issue 17
_journal_name_full 'Inorganic chemistry'
_journal_page_first 8493
_journal_page_last 8501
_journal_paper_doi 10.1021/acs.inorgchem.6b01071
_journal_volume 55
_journal_year 2016
_chemical_formula_moiety 'C51 H119 Br Co O31 Ti11'
_chemical_formula_sum 'C51 H119 Br Co O31 Ti11'
_chemical_formula_weight 1894.19
_space_group_crystal_system monoclinic
_space_group_IT_number 7
_space_group_name_Hall 'P -2yac'
_space_group_name_H-M_alt 'P 1 n 1'
_atom_sites_solution_hydrogens geom
_atom_sites_solution_primary direct
_audit_creation_date 2016-01-27
_audit_creation_method
;
Olex2 1.2
(compiled 2015.01.26 svn.r3150 for OlexSys, GUI svn.r4998)
;
_cell_angle_alpha 90
_cell_angle_beta 90
_cell_angle_gamma 90
_cell_formula_units_Z 2
_cell_length_a 15.0664(16)
_cell_length_b 13.9101(14)
_cell_length_c 20.852(2)
_cell_measurement_reflns_used 6206
_cell_measurement_temperature 296(2)
_cell_measurement_theta_max 26.48
_cell_measurement_theta_min 2.70
_cell_volume 4370.1(8)
_computing_molecular_graphics 'Olex2 (Dolomanov et al., 2009)'
_computing_publication_material 'Olex2 (Dolomanov et al., 2009)'
_computing_structure_refinement 'ShelXL (Sheldrick, 2008)'
_computing_structure_solution 'ShelXS (Sheldrick, 2008)'
_diffrn_ambient_temperature 296.15
_diffrn_measured_fraction_theta_full 0.729
_diffrn_measured_fraction_theta_max 0.754
_diffrn_measurement_device_type 'CCD area detector'
_diffrn_measurement_method 'phi and omega scans'
_diffrn_radiation_monochromator graphite
_diffrn_radiation_type MoK\a
_diffrn_radiation_wavelength 0.71073
_diffrn_reflns_av_R_equivalents 0.0505
_diffrn_reflns_av_unetI/netI 0.1960
_diffrn_reflns_Laue_measured_fraction_full 0.729
_diffrn_reflns_Laue_measured_fraction_max 0.754
_diffrn_reflns_limit_h_max 19
_diffrn_reflns_limit_h_min -15
_diffrn_reflns_limit_k_max 14
_diffrn_reflns_limit_k_min -18
_diffrn_reflns_limit_l_max 26
_diffrn_reflns_limit_l_min -26
_diffrn_reflns_number 18414
_diffrn_reflns_point_group_measured_fraction_full 0.557
_diffrn_reflns_point_group_measured_fraction_max 0.563
_diffrn_reflns_theta_full 26.000
_diffrn_reflns_theta_max 27.567
_diffrn_reflns_theta_min 1.464
_exptl_absorpt_coefficient_mu 1.654
_exptl_absorpt_correction_type none
_exptl_crystal_colour blue
_exptl_crystal_colour_primary blue
_exptl_crystal_density_diffrn 1.440
_exptl_crystal_description block
_exptl_crystal_F_000 1954
_refine_diff_density_max 0.811
_refine_diff_density_min -0.510
_refine_diff_density_rms 0.116
_refine_ls_abs_structure_details
;
 Flack x determined using 1424 quotients [(I+)-(I-)]/[(I+)+(I-)]
 (Parsons, Flack and Wagner, Acta Cryst. B69 (2013) 249-259).
;
_refine_ls_abs_structure_Flack 0.165(11)
_refine_ls_extinction_method none
_refine_ls_goodness_of_fit_ref 0.881
_refine_ls_hydrogen_treatment constr
_refine_ls_matrix_type full
_refine_ls_number_parameters 741
_refine_ls_number_reflns 11380
_refine_ls_number_restraints 74
_refine_ls_restrained_S_all 0.886
_refine_ls_R_factor_all 0.1113
_refine_ls_R_factor_gt 0.0610
_refine_ls_shift/su_max 0.001
_refine_ls_shift/su_mean 0.000
_refine_ls_structure_factor_coef Fsqd
_refine_ls_weighting_details 'w=1/[\s^2^(Fo^2^)+(0.0570P)^2^] where P=(Fo^2^+2Fc^2^)/3'
_refine_ls_weighting_scheme calc
_refine_ls_wR_factor_gt 0.1504
_refine_ls_wR_factor_ref 0.1624
_reflns_Friedel_coverage 0.491
_reflns_Friedel_fraction_full 0.385
_reflns_Friedel_fraction_max 0.371
_reflns_number_gt 6153
_reflns_number_total 11380
_reflns_threshold_expression 'I > 2\s(I)'
_cod_data_source_file ic6b01071_si_002.cif
_cod_data_source_block {Ti11CoBr}
_cod_database_code 4348176
_shelxl_version_number 2014-3
_shelx_space_group_comment
;
The symmetry employed for this shelxl refinement is uniquely defined
by the following loop, which should always be used as a source of
symmetry information in preference to the above space-group names.
They are only intended as comments.
;
_olex2_refinement_description
;
1. Fixed Uiso
 At 1.2 times of:
  All C(H) groups
 At 1.5 times of:
  All C(H,H,H) groups
2. Restrained distances
 C49-C50
 1.5 with sigma of 0.02
 C18-C16
 1.5 with sigma of 0.02
 C44-C43
 1.5 with sigma of 0.02
 C29-C28
 1.5 with sigma of 0.02
 C42-C40
 1.5 with sigma of 0.02
 C40-C41
 1.5 with sigma of 0.02
 O16-Ti5
 1.78 with sigma of 0.02
 C26-C25
 1.5 with sigma of 0.02
 C46-C47
 1.5 with sigma of 0.02
 C30-C28
 1.5 with sigma of 0.02
 C16-C18
 1.5 with sigma of 0.02
3. Uiso/Uaniso restraints and constraints
C25 \\sim C26 \\sim C27: within 1.7A with sigma of 0.004 and sigma for terminal
atoms of 0.008
C34 \\sim C35 \\sim C36: within 1.7A with sigma of 0.04 and sigma for terminal
atoms of 0.08
Uanis(O16) \\sim Ueq: with sigma of 0.001 and sigma for terminal atoms of 0.002
Uanis(C21) \\sim Ueq: with sigma of 0.01 and sigma for terminal atoms of 0.02
Uanis(C36) \\sim Ueq: with sigma of 0.01 and sigma for terminal atoms of 0.02
: with sigma of 0.01 and sigma for terminal atoms of 0.02
Uanis(C24) \\sim Ueq: with sigma of 0.01 and sigma for terminal atoms of 0.02
Uanis(C2) \\sim Ueq: with sigma of 0.01 and sigma for terminal atoms of 0.02
Uanis(C3) \\sim Ueq: with sigma of 0.01 and sigma for terminal atoms of 0.02
Uanis(C8) \\sim Ueq: with sigma of 0.01 and sigma for terminal atoms of 0.02
4.a Ternary CH refined with riding coordinates:
 C1(H1), C4(H4), C7(H7), C10(H10), C13(H13), C16(H16), C19(H19), C22(H22),
 C25(H25), C28(H28), C31(H31), C34(H34), C37(H37), C40(H40), C43(H43), C46(H46),
  C49(H49)
4.b Me refined with riding coordinates:
 C2(H2A,H2B,H2C), C3(H3A,H3B,H3C), C5(H5A,H5B,H5C), C6(H6A,H6B,H6C), C8(H8A,
 H8B,H8C), C9(H9A,H9B,H9C), C11(H11A,H11B,H11C), C12(H12A,H12B,H12C), C14(H14A,
 H14B,H14C), C15(H15A,H15B,H15C), C17(H17A,H17B,H17C), C18(H18A,H18B,H18C),
 C20(H20A,H20B,H20C), C21(H21A,H21B,H21C), C23(H23A,H23B,H23C), C24(H24A,H24B,
 H24C), C26(H26A,H26B,H26C), C27(H27A,H27B,H27C), C29(H29A,H29B,H29C), C30(H30A,
 H30B,H30C), C32(H32A,H32B,H32C), C33(H33A,H33B,H33C), C35(H35A,H35B,H35C),
 C36(H36A,H36B,H36C), C38(H38A,H38B,H38C), C39(H39A,H39B,H39C), C41(H41A,H41B,
 H41C), C42(H42A,H42B,H42C), C44(H44A,H44B,H44C), C45(H45A,H45B,H45C), C47(H47A,
 H47B,H47C), C48(H48A,H48B,H48C), C50(H50A,H50B,H50C), C51(H51A,H51B,H51C)
;
_olex2_submission_special_instructions 'No special instructions were received'

loop_
_space_group_symop_operation_xyz
'x, y, z'
'x+1/2, -y, z+1/2'

loop_
_atom_site_label
_atom_site_type_symbol
_atom_site_fract_x
_atom_site_fract_y
_atom_site_fract_z
_atom_site_U_iso_or_equiv
_atom_site_adp_type
_atom_site_occupancy
_atom_site_site_symmetry_order
_atom_site_calc_flag
_atom_site_refinement_flags_posn
_atom_site_refinement_flags_adp
Br1 Br -0.83923(13) -0.46022(13) 0.02247(9) 0.0536(5) Uani 1 1 d . .
C1 C -0.4535(12) -0.3481(10) -0.0369(8) 0.038(4) Uiso 1 1 d . .
H1 H -0.5155 -0.3393 -0.0499 0.045 Uiso 1 1 calc R .
C2 C -0.4282(16) -0.2621(12) -0.0015(8) 0.068(6) Uani 1 1 d . U
H2A H -0.4318 -0.2072 -0.0292 0.103 Uiso 1 1 calc R .
H2B H -0.4676 -0.2535 0.0342 0.103 Uiso 1 1 calc R .
H2C H -0.3685 -0.2690 0.0139 0.103 Uiso 1 1 calc R .
C3 C -0.4019(17) -0.3561(14) -0.0952(10) 0.080(7) Uani 1 1 d . U
H3A H -0.4057 -0.2970 -0.1189 0.120 Uiso 1 1 calc R .
H3B H -0.3410 -0.3688 -0.0846 0.120 Uiso 1 1 calc R .
H3C H -0.4247 -0.4078 -0.1209 0.120 Uiso 1 1 calc R .
C4 C -0.5457(13) -0.4574(9) 0.1429(7) 0.037(4) Uani 1 1 d . .
H4 H -0.5700 -0.4793 0.1840 0.044 Uiso 1 1 calc R .
C5 C -0.4556(14) -0.4137(12) 0.1558(10) 0.049(5) Uani 1 1 d . .
H5A H -0.4622 -0.3587 0.1832 0.073 Uiso 1 1 calc R .
H5B H -0.4183 -0.4604 0.1764 0.073 Uiso 1 1 calc R .
H5C H -0.4291 -0.3943 0.1160 0.073 Uiso 1 1 calc R .
C6 C -0.6108(16) -0.3870(13) 0.1143(10) 0.062(6) Uani 1 1 d . .
H6A H -0.6161 -0.3320 0.1420 0.093 Uiso 1 1 calc R .
H6B H -0.5901 -0.3668 0.0730 0.093 Uiso 1 1 calc R .
H6C H -0.6677 -0.4173 0.1099 0.093 Uiso 1 1 calc R .
C7 C -0.6877(13) -0.6431(15) 0.2442(8) 0.048(5) Uani 1 1 d . .
H7 H -0.7374 -0.6121 0.2221 0.058 Uiso 1 1 calc R .
C8 C -0.6559(14) -0.5811(12) 0.3004(9) 0.062(5) Uani 1 1 d . U
H8A H -0.7037 -0.5722 0.3302 0.093 Uiso 1 1 calc R .
H8B H -0.6073 -0.6126 0.3215 0.093 Uiso 1 1 calc R .
H8C H -0.6366 -0.5198 0.2846 0.093 Uiso 1 1 calc R .
C9 C -0.7137(16) -0.7447(13) 0.2666(9) 0.074(6) Uani 1 1 d . .
H9A H -0.7635 -0.7406 0.2952 0.111 Uiso 1 1 calc R .
H9B H -0.7295 -0.7831 0.2301 0.111 Uiso 1 1 calc R .
H9C H -0.6645 -0.7737 0.2885 0.111 Uiso 1 1 calc R .
C10 C -0.4135(12) -0.7526(11) 0.1968(8) 0.036(4) Uiso 1 1 d . .
H10 H -0.3529 -0.7732 0.1867 0.043 Uiso 1 1 calc R .
C11 C -0.4650(14) -0.8386(12) 0.2217(9) 0.052(5) Uiso 1 1 d . .
H11A H -0.4661 -0.8879 0.1895 0.077 Uiso 1 1 calc R .
H11B H -0.4369 -0.8629 0.2597 0.077 Uiso 1 1 calc R .
H11C H -0.5247 -0.8194 0.2315 0.077 Uiso 1 1 calc R .
C12 C -0.4095(14) -0.6779(12) 0.2416(9) 0.048(5) Uiso 1 1 d . .
H12A H -0.3799 -0.7000 0.2797 0.072 Uiso 1 1 calc R .
H12B H -0.3773 -0.6248 0.2237 0.072 Uiso 1 1 calc R .
H12C H -0.4686 -0.6576 0.2523 0.072 Uiso 1 1 calc R .
C13 C -0.2464(19) -0.8524(16) 0.0942(12) 0.081(7) Uiso 1 1 d . .
H13 H -0.2299 -0.8254 0.1359 0.097 Uiso 1 1 calc R .
C14 C -0.2812(18) -0.9575(17) 0.1089(12) 0.087(8) Uiso 1 1 d . .
H14A H -0.2331 -0.9963 0.1245 0.131 Uiso 1 1 calc R .
H14B H -0.3271 -0.9546 0.1409 0.131 Uiso 1 1 calc R .
H14C H -0.3046 -0.9855 0.0704 0.131 Uiso 1 1 calc R .
C15 C -0.1672(16) -0.8521(16) 0.0574(11) 0.079(6) Uiso 1 1 d . .
H15A H -0.1245 -0.8941 0.0769 0.119 Uiso 1 1 calc R .
H15B H -0.1799 -0.8739 0.0147 0.119 Uiso 1 1 calc R .
H15C H -0.1437 -0.7880 0.0558 0.119 Uiso 1 1 calc R .
C16 C -0.2891(12) -0.5651(16) 0.0311(9) 0.063(6) Uani 1 1 d D .
H16 H -0.3019 -0.4965 0.0257 0.076 Uiso 1 1 calc R .
C17 C -0.2462(14) -0.5956(16) -0.0323(9) 0.069(7) Uani 1 1 d . .
H17A H -0.1886 -0.5666 -0.0360 0.104 Uiso 1 1 calc R .
H17B H -0.2404 -0.6643 -0.0334 0.104 Uiso 1 1 calc R .
H17C H -0.2828 -0.5749 -0.0674 0.104 Uiso 1 1 calc R .
C18 C -0.2450(15) -0.5728(15) 0.0989(8) 0.066(7) Uani 1 1 d D .
H18A H -0.1875 -0.5430 0.0979 0.099 Uiso 1 1 calc R .
H18B H -0.2816 -0.5408 0.1300 0.099 Uiso 1 1 calc R .
H18C H -0.2387 -0.6392 0.1105 0.099 Uiso 1 1 calc R .
C19 C -0.9157(12) -0.7695(15) 0.1408(10) 0.066(6) Uani 1 1 d . .
H19 H -0.9489 -0.8116 0.1118 0.080 Uiso 1 1 calc R .
C20 C -0.944(2) -0.808(2) 0.1993(14) 0.108(10) Uiso 1 1 d . U
H20A H -1.0036 -0.7864 0.2081 0.162 Uiso 1 1 calc R .
H20B H -0.9434 -0.8768 0.1970 0.162 Uiso 1 1 calc R .
H20C H -0.9055 -0.7868 0.2330 0.162 Uiso 1 1 calc R .
C21 C -0.9471(18) -0.6741(18) 0.1158(14) 0.116(9) Uani 1 1 d . U
H21A H -1.0066 -0.6624 0.1303 0.174 Uiso 1 1 calc R .
H21B H -0.9088 -0.6241 0.1313 0.174 Uiso 1 1 calc R .
H21C H -0.9459 -0.6747 0.0698 0.174 Uiso 1 1 calc R .
C22 C -0.6253(13) -1.0789(11) 0.1605(8) 0.053(5) Uani 1 1 d . .
H22 H -0.6617 -1.1284 0.1398 0.064 Uiso 1 1 calc R .
C23 C -0.5490(19) -1.1284(12) 0.1908(10) 0.074(8) Uani 1 1 d . .
H23A H -0.5702 -1.1703 0.2241 0.111 Uiso 1 1 calc R .
H23B H -0.5180 -1.1655 0.1591 0.111 Uiso 1 1 calc R .
H23C H -0.5095 -1.0816 0.2089 0.111 Uiso 1 1 calc R .
C24 C -0.6882(18) -1.0183(15) 0.2042(10) 0.091(7) Uani 1 1 d . U
H24A H -0.7108 -1.0582 0.2381 0.137 Uiso 1 1 calc R .
H24B H -0.6559 -0.9654 0.2222 0.137 Uiso 1 1 calc R .
H24C H -0.7368 -0.9942 0.1791 0.137 Uiso 1 1 calc R .
C25 C -0.3031(19) -1.0068(18) -0.0884(13) 0.101(6) Uani 1 1 d D U
H25 H -0.2666 -1.0223 -0.0508 0.121 Uiso 1 1 calc R .
C26 C -0.293(2) -1.0923(18) -0.1253(14) 0.118(7) Uiso 1 1 d D U
H26A H -0.2335 -1.0952 -0.1421 0.176 Uiso 1 1 calc R .
H26B H -0.3033 -1.1473 -0.0986 0.176 Uiso 1 1 calc R .
H26C H -0.3345 -1.0920 -0.1601 0.176 Uiso 1 1 calc R .
C27 C -0.2597(17) -0.9166(18) -0.1105(12) 0.098(6) Uani 1 1 d . U
H27A H -0.2039 -0.9317 -0.1303 0.146 Uiso 1 1 calc R .
H27B H -0.2973 -0.8849 -0.1411 0.146 Uiso 1 1 calc R .
H27C H -0.2498 -0.8749 -0.0745 0.146 Uiso 1 1 calc R .
C28 C -0.3238(13) -0.6350(14) -0.2162(9) 0.061(5) Uiso 1 1 d D .
H28 H -0.2982 -0.5872 -0.1870 0.073 Uiso 1 1 calc R .
C29 C -0.387(2) -0.578(3) -0.2606(12) 0.180(19) Uani 1 1 d D .
H29A H -0.3530 -0.5353 -0.2870 0.270 Uiso 1 1 calc R .
H29B H -0.4192 -0.6222 -0.2874 0.270 Uiso 1 1 calc R .
H29C H -0.4280 -0.5418 -0.2351 0.270 Uiso 1 1 calc R .
C30 C -0.244(2) -0.690(3) -0.244(2) 0.176(18) Uiso 1 1 d D .
H30A H -0.2106 -0.6480 -0.2713 0.264 Uiso 1 1 calc R .
H30B H -0.2074 -0.7128 -0.2098 0.264 Uiso 1 1 calc R .
H30C H -0.2653 -0.7438 -0.2687 0.264 Uiso 1 1 calc R .
C31 C -0.652(2) -0.401(2) -0.1843(16) 0.125(10) Uiso 1 1 d . .
H31 H -0.6029 -0.3581 -0.1735 0.150 Uiso 1 1 calc R .
C32 C -0.7113(16) -0.3562(15) -0.1411(13) 0.091(8) Uani 1 1 d . .
H32A H -0.7375 -0.3010 -0.1613 0.136 Uiso 1 1 calc R .
H32B H -0.7572 -0.4006 -0.1293 0.136 Uiso 1 1 calc R .
H32C H -0.6795 -0.3364 -0.1035 0.136 Uiso 1 1 calc R .
C33 C -0.6441(16) -0.3836(15) -0.2534(10) 0.065(6) Uani 1 1 d . .
H33A H -0.6762 -0.3264 -0.2646 0.098 Uiso 1 1 calc R .
H33B H -0.5826 -0.3757 -0.2644 0.098 Uiso 1 1 calc R .
H33C H -0.6681 -0.4373 -0.2766 0.098 Uiso 1 1 calc R .
C34 C -0.9023(10) -0.9356(10) -0.0819(6) 0.023(3) Uiso 1 1 d . U
H34 H -0.8922 -1.0043 -0.0745 0.028 Uiso 1 1 calc R .
C35 C -0.9589(13) -0.8981(11) -0.0307(8) 0.041(4) Uiso 1 1 d . U
H35A H -0.9293 -0.9051 0.0097 0.061 Uiso 1 1 calc R .
H35B H -0.9709 -0.8313 -0.0384 0.061 Uiso 1 1 calc R .
H35C H -1.0138 -0.9332 -0.0299 0.061 Uiso 1 1 calc R .
C36 C -0.9500(15) -0.9234(13) -0.1424(10) 0.058(6) Uani 1 1 d . U
H36A H -0.9144 -0.9475 -0.1770 0.086 Uiso 1 1 calc R .
H36B H -1.0049 -0.9583 -0.1407 0.086 Uiso 1 1 calc R .
H36C H -0.9621 -0.8564 -0.1492 0.086 Uiso 1 1 calc R .
C37 C -0.7637(15) -1.1499(13) -0.0194(10) 0.060(6) Uiso 1 1 d . .
H37 H -0.8026 -1.1863 -0.0482 0.072 Uiso 1 1 calc R .
C38 C -0.6873(13) -1.2084(13) -0.0003(9) 0.061(5) Uiso 1 1 d . .
H38A H -0.7079 -1.2675 0.0183 0.092 Uiso 1 1 calc R .
H38B H -0.6516 -1.2223 -0.0373 0.092 Uiso 1 1 calc R .
H38C H -0.6525 -1.1739 0.0306 0.092 Uiso 1 1 calc R .
C39 C -0.8112(19) -1.1276(18) 0.0433(12) 0.088(8) Uiso 1 1 d . .
H39A H -0.8282 -1.1866 0.0638 0.132 Uiso 1 1 calc R .
H39B H -0.7721 -1.0922 0.0710 0.132 Uiso 1 1 calc R .
H39C H -0.8631 -1.0898 0.0346 0.132 Uiso 1 1 calc R .
C40 C -0.6428(10) -1.0403(10) -0.1889(8) 0.035(4) Uiso 1 1 d D .
H40 H -0.6160 -1.0195 -0.2294 0.041 Uiso 1 1 calc R .
C41 C -0.7299(13) -1.0901(13) -0.2056(8) 0.049(5) Uani 1 1 d D .
H41A H -0.7178 -1.1467 -0.2305 0.073 Uiso 1 1 calc R .
H41B H -0.7601 -1.1079 -0.1669 0.073 Uiso 1 1 calc R .
H41C H -0.7665 -1.0471 -0.2300 0.073 Uiso 1 1 calc R .
C42 C -0.5778(13) -1.1095(11) -0.1576(9) 0.046(5) Uani 1 1 d D .
H42A H -0.5700 -1.1647 -0.1846 0.069 Uiso 1 1 calc R .
H42B H -0.5218 -1.0780 -0.1516 0.069 Uiso 1 1 calc R .
H42C H -0.6007 -1.1295 -0.1167 0.069 Uiso 1 1 calc R .
C43 C -0.5239(18) -0.8559(19) -0.3011(10) 0.075(8) Uani 1 1 d D .
H43 H -0.5033 -0.7896 -0.3069 0.090 Uiso 1 1 calc R .
C44 C -0.559(3) -0.875(3) -0.3620(15) 0.177(16) Uiso 1 1 d D .
H44A H -0.5108 -0.8807 -0.3923 0.266 Uiso 1 1 calc R .
H44B H -0.5910 -0.9348 -0.3608 0.266 Uiso 1 1 calc R .
H44C H -0.5975 -0.8243 -0.3746 0.266 Uiso 1 1 calc R .
C45 C -0.4389(13) -0.9048(14) -0.2833(9) 0.063(5) Uani 1 1 d . .
H45A H -0.4218 -0.8859 -0.2408 0.095 Uiso 1 1 calc R .
H45B H -0.4470 -0.9732 -0.2847 0.095 Uiso 1 1 calc R .
H45C H -0.3932 -0.8867 -0.3131 0.095 Uiso 1 1 calc R .
C46 C -0.7754(10) -0.7343(9) -0.2469(7) 0.026(3) Uiso 1 1 d D .
H46 H -0.8333 -0.7063 -0.2365 0.031 Uiso 1 1 calc R .
C47 C -0.7928(14) -0.8241(11) -0.2911(9) 0.048(5) Uiso 1 1 d D .
H47A H -0.8178 -0.8033 -0.3310 0.072 Uiso 1 1 calc R .
H47B H -0.7377 -0.8568 -0.2990 0.072 Uiso 1 1 calc R .
H47C H -0.8333 -0.8671 -0.2701 0.072 Uiso 1 1 calc R .
C48 C -0.7206(14) -0.6566(13) -0.2771(9) 0.052(5) Uiso 1 1 d . .
H48A H -0.7487 -0.6354 -0.3159 0.078 Uiso 1 1 calc R .
H48B H -0.7155 -0.6035 -0.2479 0.078 Uiso 1 1 calc R .
H48C H -0.6626 -0.6812 -0.2867 0.078 Uiso 1 1 calc R .
C49 C -0.9575(11) -0.6263(12) -0.1171(12) 0.064(6) Uani 1 1 d D .
H49 H -0.9691 -0.6113 -0.0720 0.077 Uiso 1 1 calc R .
C50 C -1.038(2) -0.678(3) -0.146(2) 0.193(18) Uiso 1 1 d D .
H50A H -1.0882 -0.6359 -0.1463 0.289 Uiso 1 1 calc R .
H50B H -1.0244 -0.6968 -0.1896 0.289 Uiso 1 1 calc R .
H50C H -1.0513 -0.7344 -0.1215 0.289 Uiso 1 1 calc R .
C51 C -0.9213(13) -0.5376(12) -0.1515(9) 0.055(5) Uani 1 1 d . .
H51A H -0.9641 -0.4866 -0.1492 0.082 Uiso 1 1 calc R .
H51B H -0.8672 -0.5174 -0.1313 0.082 Uiso 1 1 calc R .
H51C H -0.9098 -0.5530 -0.1956 0.082 Uiso 1 1 calc R .
Co1 Co -0.73069(15) -0.58043(14) 0.00180(10) 0.0277(5) Uani 1 1 d . .
O1 O -0.5274(7) -0.6859(6) 0.0341(5) 0.026(2) Uani 1 1 d . .
O2 O -0.6684(7) -0.8127(7) -0.0834(4) 0.021(2) Uani 1 1 d . .
O3 O -0.4504(8) -0.4333(7) 0.0001(5) 0.034(3) Uani 1 1 d . .
O4 O -0.5374(7) -0.5398(7) 0.1019(5) 0.031(3) Uani 1 1 d . .
O5 O -0.6150(9) -0.6533(7) 0.2027(5) 0.038(3) Uani 1 1 d . .
O6 O -0.4567(7) -0.7255(7) 0.1387(5) 0.026(2) Uani 1 1 d . .
O7 O -0.3109(7) -0.7975(7) 0.0727(5) 0.029(3) Uani 1 1 d . .
O8 O -0.3762(7) -0.6109(7) 0.0341(5) 0.028(2) Uani 1 1 d . .
O9 O -0.6128(7) -0.5288(7) -0.0235(5) 0.028(2) Uani 1 1 d . .
O10 O -0.6968(8) -0.6491(6) 0.0815(5) 0.028(3) Uani 1 1 d . .
O11 O -0.6263(7) -0.8066(6) 0.1112(5) 0.024(2) Uani 1 1 d . .
O12 O -0.4755(7) -0.8717(6) 0.0459(5) 0.022(2) Uani 1 1 d . .
O13 O -0.4059(7) -0.7762(7) -0.0435(5) 0.028(2) Uani 1 1 d . .
O14 O -0.4832(8) -0.6001(7) -0.0801(5) 0.028(3) Uani 1 1 d . .
O15 O -0.8317(8) -0.7959(8) 0.1240(5) 0.034(3) Uani 1 1 d . .
O16 O -0.5940(7) -1.0175(6) 0.1117(5) 0.030(2) Uani 1 1 d D U
O17 O -0.3845(6) -0.9879(7) -0.0593(4) 0.034(2) Uani 1 1 d . .
O18 O -0.3720(8) -0.6994(8) -0.1763(5) 0.036(3) Uani 1 1 d . .
O19 O -0.6072(9) -0.4837(7) -0.1634(5) 0.040(3) Uani 1 1 d . .
O20 O -0.7978(8) -0.7283(6) -0.0055(5) 0.027(3) Uani 1 1 d . .
O21 O -0.7166(6) -0.9000(6) 0.0277(5) 0.021(2) Uani 1 1 d . .
O22 O -0.5776(7) -0.9621(7) -0.0272(5) 0.027(2) Uani 1 1 d . .
O23 O -0.5014(7) -0.8486(7) -0.1266(5) 0.023(2) Uani 1 1 d . .
O24 O -0.5686(7) -0.6913(6) -0.1577(4) 0.020(2) Uani 1 1 d . .
O25 O -0.7195(8) -0.6220(7) -0.0948(5) 0.030(3) Uani 1 1 d . .
O26 O -0.8907(8) -0.7013(8) -0.1218(6) 0.037(3) Uani 1 1 d . .
O27 O -0.8162(7) -0.8868(7) -0.0863(5) 0.029(3) Uani 1 1 d . .
O28 O -0.7406(7) -1.0627(6) -0.0470(5) 0.028(2) Uani 1 1 d . .
O29 O -0.6586(7) -0.9553(6) -0.1517(4) 0.023(2) Uani 1 1 d . .
O30 O -0.5814(7) -0.8448(7) -0.2477(5) 0.027(3) Uani 1 1 d . .
O31 O -0.7376(8) -0.7710(7) -0.1874(5) 0.027(3) Uani 1 1 d . .
Ti1 Ti -0.49817(18) -0.55100(18) 0.01075(12) 0.0236(6) Uani 1 1 d . .
Ti2 Ti -0.58437(18) -0.67383(18) 0.11876(13) 0.0219(6) Uani 1 1 d . .
Ti3 Ti -0.41373(18) -0.74597(19) 0.05028(12) 0.0233(6) Uani 1 1 d . .
Ti4 Ti -0.74510(19) -0.77532(19) 0.06726(12) 0.0242(6) Uani 1 1 d . .
Ti5 Ti -0.59399(18) -0.91612(16) 0.06148(12) 0.0190(6) Uani 1 1 d D .
Ti6 Ti -0.46644(18) -0.90050(17) -0.04693(12) 0.0210(6) Uani 1 1 d . .
Ti7 Ti -0.45519(18) -0.71740(18) -0.11857(12) 0.0217(6) Uani 1 1 d . .
Ti8 Ti -0.6057(2) -0.57931(18) -0.10905(13) 0.0245(6) Uani 1 1 d . .
Ti9 Ti -0.78402(19) -0.74435(19) -0.09538(13) 0.0249(6) Uani 1 1 d . .
Ti10 Ti -0.70128(18) -0.94346(18) -0.06052(11) 0.0206(6) Uani 1 1 d . .
Ti11 Ti -0.61875(19) -0.82117(18) -0.16995(13) 0.0226(6) Uani 1 1 d . .

loop_
_atom_site_aniso_label
_atom_site_aniso_U_11
_atom_site_aniso_U_22
_atom_site_aniso_U_33
_atom_site_aniso_U_23
_atom_site_aniso_U_13
_atom_site_aniso_U_12
Br1 0.0460(10) 0.0538(10) 0.0609(11) -0.0027(9) 0.0029(8) 0.0201(9)
C2 0.104(15) 0.053(10) 0.048(10) -0.003(8) 0.012(10) -0.052(10)
C3 0.114(17) 0.057(11) 0.069(13) 0.001(9) 0.045(12) -0.024(11)
C4 0.074(12) 0.013(6) 0.022(7) -0.004(5) -0.005(7) -0.004(7)
C5 0.052(12) 0.040(10) 0.055(12) -0.027(9) -0.017(10) 0.007(8)
C6 0.072(16) 0.061(12) 0.054(13) -0.035(10) -0.008(12) 0.000(12)
C7 0.041(10) 0.084(13) 0.020(9) 0.002(8) 0.005(8) -0.020(10)
C8 0.079(12) 0.053(10) 0.053(10) -0.035(8) 0.031(9) 0.001(9)
C9 0.092(17) 0.075(13) 0.055(12) -0.001(10) 0.039(11) -0.014(12)
C16 0.022(9) 0.078(13) 0.091(16) 0.014(11) 0.002(9) -0.019(9)
C17 0.048(11) 0.118(18) 0.041(11) -0.001(10) 0.001(9) -0.046(12)
C18 0.050(13) 0.099(15) 0.048(12) -0.024(11) -0.021(10) -0.034(12)
C19 0.045(11) 0.097(15) 0.057(12) 0.019(11) 0.035(9) 0.019(11)
C21 0.085(16) 0.123(16) 0.139(19) 0.052(15) 0.033(14) 0.055(14)
C22 0.065(12) 0.043(9) 0.051(10) 0.025(8) -0.010(9) -0.030(9)
C23 0.14(2) 0.028(9) 0.054(13) 0.015(8) -0.033(14) 0.004(11)
C24 0.130(17) 0.071(12) 0.072(13) 0.000(10) 0.057(12) -0.041(13)
C25 0.089(9) 0.106(9) 0.107(9) 0.004(8) 0.012(8) 0.020(8)
C27 0.082(11) 0.106(11) 0.104(12) 0.019(10) 0.003(10) 0.017(10)
C29 0.19(4) 0.28(4) 0.07(2) 0.07(2) 0.05(2) 0.08(4)
C32 0.074(16) 0.060(13) 0.14(2) -0.026(13) 0.012(15) 0.042(12)
C33 0.068(14) 0.083(14) 0.045(11) 0.024(10) -0.020(10) -0.012(12)
C36 0.047(11) 0.063(11) 0.063(12) 0.017(9) -0.038(10) -0.018(9)
C41 0.055(12) 0.070(12) 0.021(9) -0.009(8) -0.020(9) -0.012(10)
C42 0.054(12) 0.029(9) 0.055(12) -0.009(8) 0.000(10) 0.019(8)
C43 0.085(19) 0.112(18) 0.029(11) -0.012(11) -0.003(11) 0.030(15)
C45 0.058(12) 0.086(14) 0.046(11) 0.002(9) 0.016(9) 0.026(11)
C49 0.022(8) 0.049(11) 0.122(19) 0.016(11) -0.003(10) 0.013(8)
C51 0.047(10) 0.056(10) 0.061(12) 0.020(9) -0.013(9) 0.025(9)
Co1 0.0266(12) 0.0324(11) 0.0240(11) 0.0023(8) -0.0003(9) 0.0058(9)
O1 0.025(6) 0.020(5) 0.032(7) 0.000(4) 0.001(5) -0.010(5)
O2 0.014(5) 0.042(6) 0.008(5) 0.004(4) 0.002(4) 0.001(4)
O3 0.049(8) 0.026(5) 0.028(6) -0.004(4) -0.007(6) 0.005(5)
O4 0.033(6) 0.031(6) 0.027(6) 0.002(5) -0.013(5) -0.006(5)
O5 0.051(8) 0.036(6) 0.028(7) -0.010(5) 0.015(6) -0.002(6)
O6 0.015(5) 0.033(5) 0.028(6) 0.005(5) -0.002(5) 0.004(4)
O7 0.017(6) 0.036(6) 0.034(7) 0.008(5) -0.007(5) 0.002(5)
O8 0.023(6) 0.038(6) 0.022(6) -0.012(5) -0.009(5) -0.007(5)
O9 0.030(6) 0.034(5) 0.019(5) -0.005(5) -0.004(4) 0.013(5)
O10 0.039(7) 0.014(5) 0.031(6) 0.001(4) 0.015(5) -0.003(5)
O11 0.027(6) 0.020(5) 0.024(6) 0.005(4) 0.001(5) 0.004(5)
O12 0.026(6) 0.018(5) 0.023(6) 0.006(4) 0.001(5) 0.010(4)
O13 0.018(6) 0.054(6) 0.013(5) 0.004(5) 0.007(4) 0.000(5)
O14 0.030(7) 0.032(6) 0.023(6) 0.012(4) -0.007(5) -0.005(5)
O15 0.026(6) 0.050(7) 0.027(7) 0.000(5) 0.014(5) 0.007(5)
O16 0.030(3) 0.030(3) 0.029(3) 0.0012(12) 0.0005(12) 0.0007(12)
O17 0.036(6) 0.035(5) 0.032(5) -0.007(4) 0.003(4) 0.016(5)
O18 0.029(7) 0.049(7) 0.031(7) 0.008(5) 0.000(5) -0.018(5)
O19 0.060(8) 0.039(6) 0.020(5) 0.016(4) -0.002(5) 0.009(5)
O20 0.030(7) 0.022(5) 0.028(6) -0.001(4) 0.000(5) 0.007(4)
O21 0.015(5) 0.024(5) 0.024(6) -0.006(4) 0.013(4) 0.003(4)
O22 0.031(6) 0.031(5) 0.021(5) 0.002(5) -0.005(4) 0.002(5)
O23 0.017(5) 0.030(5) 0.021(6) -0.002(4) -0.002(4) 0.003(4)
O24 0.021(6) 0.030(5) 0.010(5) 0.000(4) 0.001(4) 0.001(4)
O25 0.036(7) 0.043(6) 0.012(6) 0.002(4) -0.002(5) -0.009(5)
O26 0.023(7) 0.052(7) 0.035(7) -0.009(5) -0.014(5) 0.008(5)
O27 0.025(6) 0.026(5) 0.035(6) 0.018(5) -0.006(5) -0.003(5)
O28 0.037(7) 0.012(5) 0.033(6) 0.009(4) 0.003(5) -0.007(4)
O29 0.034(6) 0.013(5) 0.023(5) -0.006(4) 0.003(4) -0.005(4)
O30 0.034(7) 0.032(5) 0.014(5) -0.001(4) -0.010(5) 0.002(5)
O31 0.033(7) 0.036(6) 0.012(5) -0.001(4) -0.011(5) 0.003(5)
Ti1 0.0250(15) 0.0228(14) 0.0229(15) 0.0031(11) 0.0007(12) -0.0014(12)
Ti2 0.0233(15) 0.0266(14) 0.0158(14) 0.0013(11) 0.0023(11) -0.0004(11)
Ti3 0.0195(15) 0.0301(14) 0.0203(15) -0.0004(11) -0.0021(12) 0.0008(11)
Ti4 0.0220(15) 0.0334(15) 0.0172(15) 0.0010(11) 0.0023(12) 0.0005(12)
Ti5 0.0225(15) 0.0218(13) 0.0127(13) 0.0044(10) -0.0004(11) 0.0015(11)
Ti6 0.0210(13) 0.0252(13) 0.0168(13) 0.0028(10) 0.0020(10) 0.0055(11)
Ti7 0.0209(15) 0.0266(14) 0.0175(14) 0.0047(11) 0.0037(11) -0.0003(11)
Ti8 0.0278(17) 0.0276(14) 0.0182(15) 0.0024(11) 0.0003(13) -0.0003(12)
Ti9 0.0214(15) 0.0315(15) 0.0219(15) 0.0022(11) -0.0040(12) 0.0027(12)
Ti10 0.0240(14) 0.0215(13) 0.0162(14) -0.0012(10) -0.0047(11) -0.0002(11)
Ti11 0.0279(16) 0.0253(13) 0.0146(14) 0.0008(11) -0.0037(12) 0.0017(12)

loop_
_atom_type_symbol
_atom_type_description
_atom_type_scat_dispersion_real
_atom_type_scat_dispersion_imag
_atom_type_scat_source
C C 0.0033 0.0016 'International Tables Vol C Tables 4.2.6.8 and 6.1.1.4'
H H 0.0000 0.0000 'International Tables Vol C Tables 4.2.6.8 and 6.1.1.4'
Br Br -0.2901 2.4595 'International Tables Vol C Tables 4.2.6.8 and 6.1.1.4'
Co Co 0.3494 0.9721 'International Tables Vol C Tables 4.2.6.8 and 6.1.1.4'
O O 0.0106 0.0060 'International Tables Vol C Tables 4.2.6.8 and 6.1.1.4'
Ti Ti 0.2776 0.4457 'International Tables Vol C Tables 4.2.6.8 and 6.1.1.4'

loop_
_geom_angle_atom_site_label_1
_geom_angle_atom_site_label_2
_geom_angle_atom_site_label_3
_geom_angle
C2 C1 H1 106.7
C3 C1 H1 106.7
C3 C1 C2 110.4(16)
O3 C1 H1 106.7
O3 C1 C2 113.8(13)
O3 C1 C3 112.1(15)
C1 C2 H2A 109.5
C1 C2 H2B 109.5
C1 C2 H2C 109.5
H2A C2 H2B 109.5
H2A C2 H2C 109.5
H2B C2 H2C 109.5
C1 C3 H3A 109.5
C1 C3 H3B 109.5
C1 C3 H3C 109.5
H3A C3 H3B 109.5
H3A C3 H3C 109.5
H3B C3 H3C 109.5
C5 C4 H4 107.7
C6 C4 H4 107.7
C6 C4 C5 113.2(14)
O4 C4 H4 107.7
O4 C4 C5 110.4(15)
O4 C4 C6 109.9(13)
C4 C5 H5A 109.5
C4 C5 H5B 109.5
C4 C5 H5C 109.5
H5A C5 H5B 109.5
H5A C5 H5C 109.5
H5B C5 H5C 109.5
C4 C6 H6A 109.5
C4 C6 H6B 109.5
C4 C6 H6C 109.5
H6A C6 H6B 109.5
H6A C6 H6C 109.5
H6B C6 H6C 109.5
C8 C7 H7 110.6
C8 C7 C9 111.4(15)
C9 C7 H7 110.6
O5 C7 H7 110.6
O5 C7 C8 106.5(15)
O5 C7 C9 107.1(16)
C7 C8 H8A 109.5
C7 C8 H8B 109.5
C7 C8 H8C 109.5
H8A C8 H8B 109.5
H8A C8 H8C 109.5
H8B C8 H8C 109.5
C7 C9 H9A 109.5
C7 C9 H9B 109.5
C7 C9 H9C 109.5
H9A C9 H9B 109.5
H9A C9 H9C 109.5
H9B C9 H9C 109.5
C11 C10 H10 108.7
C12 C10 H10 108.7
C12 C10 C11 112.3(16)
C12 C10 O6 113.0(14)
O6 C10 H10 108.7
O6 C10 C11 105.4(13)
C10 C11 H11A 109.5
C10 C11 H11B 109.5
C10 C11 H11C 109.5
H11A C11 H11B 109.5
H11A C11 H11C 109.5
H11B C11 H11C 109.5
C10 C12 H12A 109.5
C10 C12 H12B 109.5
C10 C12 H12C 109.5
H12A C12 H12B 109.5
H12A C12 H12C 109.5
H12B C12 H12C 109.5
C14 C13 H13 105.4
C15 C13 H13 105.4
C15 C13 C14 113(2)
O7 C13 H13 105.4
O7 C13 C14 111(2)
O7 C13 C15 116(2)
C13 C14 H14A 109.5
C13 C14 H14B 109.5
C13 C14 H14C 109.5
H14A C14 H14B 109.5
H14A C14 H14C 109.5
H14B C14 H14C 109.5
C13 C15 H15A 109.5
C13 C15 H15B 109.5
C13 C15 H15C 109.5
H15A C15 H15B 109.5
H15A C15 H15C 109.5
H15B C15 H15C 109.5
C17 C16 H16 104.7
C17 C16 C18 125.6(18)
C18 C16 H16 104.7
O8 C16 H16 104.7
O8 C16 C17 107.2(14)
O8 C16 C18 108.2(14)
C16 C17 H17A 109.5
C16 C17 H17B 109.5
C16 C17 H17C 109.5
H17A C17 H17B 109.5
H17A C17 H17C 109.5
H17B C17 H17C 109.5
C16 C18 H18A 109.5
C16 C18 H18B 109.5
C16 C18 H18C 109.5
H18A C18 H18B 109.5
H18A C18 H18C 109.5
H18B C18 H18C 109.5
C20 C19 H19 98.8
C20 C19 C21 123(2)
C21 C19 H19 98.8
O15 C19 H19 98.8
O15 C19 C20 114.0(19)
O15 C19 C21 116.2(17)
C19 C20 H20A 109.5
C19 C20 H20B 109.5
C19 C20 H20C 109.5
H20A C20 H20B 109.5
H20A C20 H20C 109.5
H20B C20 H20C 109.5
C19 C21 H21A 109.5
C19 C21 H21B 109.5
C19 C21 H21C 109.5
H21A C21 H21B 109.5
H21A C21 H21C 109.5
H21B C21 H21C 109.5
C23 C22 H22 107.2
C23 C22 C24 118.2(17)
C24 C22 H22 107.2
O16 C22 H22 107.2
O16 C22 C23 109.3(17)
O16 C22 C24 107.3(13)
C22 C23 H23A 109.5
C22 C23 H23B 109.5
C22 C23 H23C 109.5
H23A C23 H23B 109.5
H23A C23 H23C 109.5
H23B C23 H23C 109.5
C22 C24 H24A 109.5
C22 C24 H24B 109.5
C22 C24 H24C 109.5
H24A C24 H24B 109.5
H24A C24 H24C 109.5
H24B C24 H24C 109.5
C26 C25 H25 100.8
C26 C25 C27 119(3)
C27 C25 H25 100.8
O17 C25 H25 100.8
O17 C25 C26 119(3)
O17 C25 C27 111.3(19)
C25 C26 H26A 109.5
C25 C26 H26B 109.5
C25 C26 H26C 109.5
H26A C26 H26B 109.5
H26A C26 H26C 109.5
H26B C26 H26C 109.5
C25 C27 H27A 109.5
C25 C27 H27B 109.5
C25 C27 H27C 109.5
H27A C27 H27B 109.5
H27A C27 H27C 109.5
H27B C27 H27C 109.5
C29 C28 H28 105.5
C30 C28 H28 105.5
C30 C28 C29 121(2)
O18 C28 H28 105.5
O18 C28 C29 110.9(19)
O18 C28 C30 108(2)
C28 C29 H29A 109.5
C28 C29 H29B 109.5
C28 C29 H29C 109.5
H29A C29 H29B 109.5
H29A C29 H29C 109.5
H29B C29 H29C 109.5
C28 C30 H30A 109.5
C28 C30 H30B 109.5
C28 C30 H30C 109.5
H30A C30 H30B 109.5
H30A C30 H30C 109.5
H30B C30 H30C 109.5
C32 C31 H31 93.5
C32 C31 C33 127(3)
C33 C31 H31 93.5
O19 C31 H31 93.5
O19 C31 C32 118(3)
O19 C31 C33 114(3)
C31 C32 H32A 109.5
C31 C32 H32B 109.5
C31 C32 H32C 109.5
H32A C32 H32B 109.5
H32A C32 H32C 109.5
H32B C32 H32C 109.5
C31 C33 H33A 109.5
C31 C33 H33B 109.5
C31 C33 H33C 109.5
H33A C33 H33B 109.5
H33A C33 H33C 109.5
H33B C33 H33C 109.5
C35 C34 H34 108.9
C35 C34 O27 113.4(12)
C36 C34 H34 108.9
C36 C34 C35 107.5(15)
C36 C34 O27 109.1(13)
O27 C34 H34 108.9
C34 C35 H35A 109.5
C34 C35 H35B 109.5
C34 C35 H35C 109.5
H35A C35 H35B 109.5
H35A C35 H35C 109.5
H35B C35 H35C 109.5
C34 C36 H36A 109.5
C34 C36 H36B 109.5
C34 C36 H36C 109.5
H36A C36 H36B 109.5
H36A C36 H36C 109.5
H36B C36 H36C 109.5
C38 C37 H37 110.4
C38 C37 C39 104.4(17)
C39 C37 H37 110.4
O28 C37 H37 110.4
O28 C37 C38 113.7(18)
O28 C37 C39 107.2(17)
C37 C38 H38A 109.5
C37 C38 H38B 109.5
C37 C38 H38C 109.5
H38A C38 H38B 109.5
H38A C38 H38C 109.5
H38B C38 H38C 109.5
C37 C39 H39A 109.5
C37 C39 H39B 109.5
C37 C39 H39C 109.5
H39A C39 H39B 109.5
H39A C39 H39C 109.5
H39B C39 H39C 109.5
C41 C40 H40 107.0
C42 C40 H40 107.0
C42 C40 C41 111.4(14)
O29 C40 H40 107.0
O29 C40 C41 110.9(13)
O29 C40 C42 113.3(12)
C40 C41 H41A 109.5
C40 C41 H41B 109.5
C40 C41 H41C 109.5
H41A C41 H41B 109.5
H41A C41 H41C 109.5
H41B C41 H41C 109.5
C40 C42 H42A 109.5
C40 C42 H42B 109.5
C40 C42 H42C 109.5
H42A C42 H42B 109.5
H42A C42 H42C 109.5
H42B C42 H42C 109.5
C44 C43 H43 100.8
C44 C43 C45 117(3)
C44 C43 O30 120(3)
C45 C43 H43 100.8
O30 C43 H43 100.8
O30 C43 C45 112.2(16)
C43 C44 H44A 109.5
C43 C44 H44B 109.5
C43 C44 H44C 109.5
H44A C44 H44B 109.5
H44A C44 H44C 109.5
H44B C44 H44C 109.5
C43 C45 H45A 109.5
C43 C45 H45B 109.5
C43 C45 H45C 109.5
H45A C45 H45B 109.5
H45A C45 H45C 109.5
H45B C45 H45C 109.5
C47 C46 H46 107.3
C48 C46 H46 107.3
C48 C46 C47 114.8(14)
O31 C46 H46 107.3
O31 C46 C47 106.5(11)
O31 C46 C48 113.2(13)
C46 C47 H47A 109.5
C46 C47 H47B 109.5
C46 C47 H47C 109.5
H47A C47 H47B 109.5
H47A C47 H47C 109.5
H47B C47 H47C 109.5
C46 C48 H48A 109.5
C46 C48 H48B 109.5
C46 C48 H48C 109.5
H48A C48 H48B 109.5
H48A C48 H48C 109.5
H48B C48 H48C 109.5
C50 C49 H49 110.0
C51 C49 H49 110.0
C51 C49 C50 118(2)
O26 C49 H49 110.0
O26 C49 C50 101(2)
O26 C49 C51 107.5(15)
C49 C50 H50A 109.5
C49 C50 H50B 109.5
C49 C50 H50C 109.5
H50A C50 H50B 109.5
H50A C50 H50C 109.5
H50B C50 H50C 109.5
C49 C51 H51A 109.5
C49 C51 H51B 109.5
C49 C51 H51C 109.5
H51A C51 H51B 109.5
H51A C51 H51C 109.5
H51B C51 H51C 109.5
Br1 Co1 Ti4 119.74(11)
Br1 Co1 Ti8 124.82(10)
Br1 Co1 Ti9 116.71(10)
O9 Co1 Br1 114.1(3)
O9 Co1 O20 134.4(4)
O9 Co1 O25 76.9(4)
O9 Co1 Ti4 120.3(3)
O9 Co1 Ti8 39.4(3)
O9 Co1 Ti9 108.6(3)
O10 Co1 Br1 111.3(3)
O10 Co1 O9 99.6(4)
O10 Co1 O20 74.8(4)
O10 Co1 O25 130.5(4)
O10 Co1 Ti4 38.1(3)
O10 Co1 Ti8 119.3(3)
O10 Co1 Ti9 104.8(3)
O20 Co1 Br1 109.8(3)
O20 Co1 Ti4 36.9(3)
O20 Co1 Ti8 103.4(3)
O20 Co1 Ti9 36.7(3)
O25 Co1 Br1 115.0(3)
O25 Co1 O20 74.1(4)
O25 Co1 Ti4 101.0(3)
O25 Co1 Ti8 37.6(3)
O25 Co1 Ti9 37.5(3)
Ti4 Co1 Ti9 68.04(8)
Ti8 Co1 Ti4 113.43(10)
Ti8 Co1 Ti9 70.52(9)
Ti2 O1 Ti1 103.6(5)
Ti3 O1 Ti1 104.7(5)
Ti3 O1 Ti2 105.4(5)
Ti10 O2 Ti9 104.7(5)
Ti10 O2 Ti11 105.5(5)
Ti11 O2 Ti9 104.3(4)
C1 O3 Ti1 144.6(10)
C4 O4 Ti1 130.9(9)
C4 O4 Ti2 127.0(10)
Ti1 O4 Ti2 101.4(4)
C7 O5 Ti2 143.3(12)
C10 O6 Ti2 132.7(10)
C10 O6 Ti3 127.3(10)
Ti3 O6 Ti2 99.5(4)
C13 O7 Ti3 166.5(14)
C16 O8 Ti1 127.6(10)
C16 O8 Ti3 132.4(11)
Ti3 O8 Ti1 99.6(5)
Ti1 O9 Co1 131.0(5)
Ti1 O9 Ti8 103.9(5)
Ti8 O9 Co1 99.5(5)
Ti2 O10 Co1 131.4(6)
Ti2 O10 Ti4 103.6(5)
Ti4 O10 Co1 102.3(5)
Ti2 O11 Ti4 96.7(4)
Ti5 O11 Ti2 135.7(6)
Ti5 O11 Ti4 98.6(4)
Ti5 O12 Ti3 135.5(5)
Ti5 O12 Ti6 99.5(5)
Ti6 O12 Ti3 101.0(5)
Ti6 O13 Ti3 101.1(5)
Ti7 O13 Ti3 133.3(6)
Ti7 O13 Ti6 99.6(5)
Ti7 O14 Ti1 136.2(5)
Ti7 O14 Ti8 102.1(5)
Ti8 O14 Ti1 97.6(5)
C19 O15 Ti4 143.7(11)
C22 O16 Ti5 156.5(12)
C25 O17 Ti6 144.6(13)
C28 O18 Ti7 148.8(12)
C31 O19 Ti8 146.1(18)
Ti4 O20 Co1 94.3(4)
Ti4 O20 Ti9 136.7(6)
Ti9 O20 Co1 97.0(4)
Ti4 O21 Ti5 98.8(4)
Ti10 O21 Ti4 134.0(5)
Ti10 O21 Ti5 100.9(4)
Ti5 O22 Ti10 99.6(5)
Ti6 O22 Ti5 99.5(5)
Ti6 O22 Ti10 132.5(5)
Ti6 O23 Ti7 100.5(4)
Ti6 O23 Ti11 135.2(6)
Ti7 O23 Ti11 100.0(4)
Ti7 O24 Ti8 100.7(4)
Ti7 O24 Ti11 102.8(4)
Ti8 O24 Ti11 133.7(6)
Ti8 O25 Co1 98.1(5)
Ti8 O25 Ti9 137.9(6)
Ti9 O25 Co1 101.8(5)
C49 O26 Ti9 146.8(11)
C34 O27 Ti9 131.5(8)
C34 O27 Ti10 124.9(7)
Ti10 O27 Ti9 101.8(5)
C37 O28 Ti10 164.2(11)
C40 O29 Ti10 129.1(9)
C40 O29 Ti11 128.1(9)
Ti11 O29 Ti10 101.5(4)
C43 O30 Ti11 160.8(13)
C46 O31 Ti9 126.4(9)
C46 O31 Ti11 129.9(10)
Ti11 O31 Ti9 101.5(4)
O1 Ti1 O4 77.0(4)
O1 Ti1 O8 76.1(4)
O1 Ti1 O14 86.3(4)
O1 Ti1 Ti2 38.0(3)
O1 Ti1 Ti3 37.1(3)
O1 Ti1 Ti8 87.7(3)
O3 Ti1 O1 167.5(5)
O3 Ti1 O4 99.5(5)
O3 Ti1 O8 92.3(5)
O3 Ti1 O9 99.8(5)
O3 Ti1 O14 98.5(4)
O3 Ti1 Ti2 139.0(4)
O3 Ti1 Ti3 131.5(4)
O3 Ti1 Ti8 103.4(3)
O4 Ti1 O8 94.0(4)
O4 Ti1 O14 161.6(4)
O4 Ti1 Ti2 39.6(3)
O4 Ti1 Ti3 86.4(3)
O4 Ti1 Ti8 130.0(3)
O8 Ti1 Ti2 88.8(3)
O8 Ti1 Ti3 39.2(3)
O8 Ti1 Ti8 128.3(3)
O9 Ti1 O1 92.5(5)
O9 Ti1 O4 94.4(4)
O9 Ti1 O8 164.0(4)
O9 Ti1 O14 78.7(4)
O9 Ti1 Ti2 89.0(3)
O9 Ti1 Ti3 128.0(3)
O9 Ti1 Ti8 38.4(3)
O14 Ti1 O8 89.2(4)
O14 Ti1 Ti2 122.5(3)
O14 Ti1 Ti3 84.7(3)
O14 Ti1 Ti8 40.4(3)
Ti3 Ti1 Ti2 59.96(9)
Ti8 Ti1 Ti2 107.75(11)
Ti8 Ti1 Ti3 109.09(10)
O1 Ti2 O4 76.7(4)
O1 Ti2 O6 75.5(4)
O1 Ti2 Ti1 38.4(3)
O1 Ti2 Ti3 36.9(3)
O1 Ti2 Ti4 89.5(3)
O4 Ti2 O6 91.7(4)
O4 Ti2 Ti1 39.0(3)
O4 Ti2 Ti3 85.9(3)
O4 Ti2 Ti4 130.8(3)
O5 Ti2 O1 168.2(5)
O5 Ti2 O4 96.4(5)
O5 Ti2 O6 95.5(5)
O5 Ti2 O10 97.9(5)
O5 Ti2 O11 98.2(5)
O5 Ti2 Ti1 135.3(4)
O5 Ti2 Ti3 134.2(4)
O5 Ti2 Ti4 102.2(4)
O6 Ti2 Ti1 87.1(3)
O6 Ti2 Ti3 38.8(3)
O6 Ti2 Ti4 130.6(3)
O10 Ti2 O1 92.1(4)
O10 Ti2 O4 94.2(4)
O10 Ti2 O6 164.6(4)
O10 Ti2 O11 81.4(4)
O10 Ti2 Ti1 88.7(3)
O10 Ti2 Ti3 127.6(3)
O10 Ti2 Ti4 38.5(3)
O11 Ti2 O1 89.3(4)
O11 Ti2 O4 165.3(5)
O11 Ti2 O6 89.3(4)
O11 Ti2 Ti1 126.5(3)
O11 Ti2 Ti3 85.7(3)
O11 Ti2 Ti4 42.9(3)
Ti3 Ti2 Ti1 59.95(9)
Ti4 Ti2 Ti1 109.64(11)
Ti4 Ti2 Ti3 110.56(11)
O1 Ti3 O6 79.1(4)
O1 Ti3 O8 79.3(4)
O1 Ti3 O12 87.6(4)
O1 Ti3 O13 88.4(4)
O1 Ti3 Ti1 38.2(3)
O1 Ti3 Ti2 37.7(3)
O1 Ti3 Ti6 87.6(3)
O6 Ti3 O8 96.6(4)
O6 Ti3 O12 91.0(4)
O6 Ti3 O13 163.9(5)
O6 Ti3 Ti1 89.3(3)
O6 Ti3 Ti2 41.7(3)
O6 Ti3 Ti6 129.4(3)
O7 Ti3 O1 174.6(5)
O7 Ti3 O6 95.7(5)
O7 Ti3 O8 100.2(5)
O7 Ti3 O12 93.8(4)
O7 Ti3 O13 97.0(5)
O7 Ti3 Ti1 141.4(3)
O7 Ti3 Ti2 137.2(4)
O7 Ti3 Ti6 96.8(4)
O8 Ti3 O13 90.9(4)
O8 Ti3 Ti1 41.2(3)
O8 Ti3 Ti2 90.5(3)
O8 Ti3 Ti6 128.7(3)
O12 Ti3 O8 163.3(4)
O12 Ti3 O13 78.3(4)
O12 Ti3 Ti1 124.4(3)
O12 Ti3 Ti2 85.3(3)
O12 Ti3 Ti6 39.4(3)
O13 Ti3 Ti1 87.0(3)
O13 Ti3 Ti2 124.4(3)
O13 Ti3 Ti6 38.9(3)
Ti1 Ti3 Ti2 60.08(9)
Ti6 Ti3 Ti1 109.34(10)
Ti6 Ti3 Ti2 108.46(11)
O10 Ti4 Co1 39.6(3)
O10 Ti4 O11 78.2(4)
O10 Ti4 O21 141.8(5)
O10 Ti4 Ti2 37.8(3)
O10 Ti4 Ti5 108.3(4)
O11 Ti4 Co1 109.0(3)
O11 Ti4 Ti2 40.4(3)
O11 Ti4 Ti5 38.8(3)
O15 Ti4 Co1 119.5(4)
O15 Ti4 O10 108.7(5)
O15 Ti4 O11 107.9(5)
O15 Ti4 O20 106.8(5)
O15 Ti4 O21 107.3(5)
O15 Ti4 Ti2 115.3(4)
O15 Ti4 Ti5 118.4(4)
O20 Ti4 Co1 48.8(3)
O20 Ti4 O10 88.0(5)
O20 Ti4 O11 145.2(5)
O20 Ti4 O21 93.6(4)
O20 Ti4 Ti2 118.5(4)
O20 Ti4 Ti5 121.8(4)
O21 Ti4 Co1 125.5(3)
O21 Ti4 O11 79.1(4)
O21 Ti4 Ti2 112.8(3)
O21 Ti4 Ti5 40.9(3)
Ti2 Ti4 Co1 71.57(9)
Ti2 Ti4 Ti5 73.12(10)
Ti5 Ti4 Co1 120.56(12)
O11 Ti5 O12 94.2(4)
O11 Ti5 O21 82.3(4)
O11 Ti5 O22 143.3(4)
O11 Ti5 Ti4 42.6(3)
O11 Ti5 Ti6 121.3(3)
O11 Ti5 Ti10 114.8(3)
O12 Ti5 O21 140.2(4)
O12 Ti5 O22 80.1(4)
O12 Ti5 Ti4 120.2(3)
O12 Ti5 Ti6 41.0(3)
O12 Ti5 Ti10 113.2(3)
O16 Ti5 O11 108.5(5)
O16 Ti5 O12 111.1(5)
O16 Ti5 O21 107.5(5)
O16 Ti5 O22 107.4(5)
O16 Ti5 Ti4 119.9(4)
O16 Ti5 Ti6 120.8(4)
O16 Ti5 Ti10 113.5(4)
O21 Ti5 Ti4 40.3(3)
O21 Ti5 Ti6 108.8(3)
O21 Ti5 Ti10 39.1(3)
O22 Ti5 O21 79.7(4)
O22 Ti5 Ti4 110.1(3)
O22 Ti5 Ti6 39.7(3)
O22 Ti5 Ti10 40.6(3)
Ti4 Ti5 Ti10 73.27(9)
Ti6 Ti5 Ti4 118.18(10)
Ti6 Ti5 Ti10 73.53(9)
O12 Ti6 Ti3 39.5(3)
O12 Ti6 Ti5 39.5(3)
O12 Ti6 Ti7 108.9(3)
O13 Ti6 O12 79.5(4)
O13 Ti6 Ti3 40.0(3)
O13 Ti6 Ti5 109.8(3)
O13 Ti6 Ti7 39.7(3)
O17 Ti6 O12 109.4(4)
O17 Ti6 O13 106.9(5)
O17 Ti6 O22 109.6(4)
O17 Ti6 O23 109.4(4)
O17 Ti6 Ti3 113.7(3)
O17 Ti6 Ti5 121.1(3)
O17 Ti6 Ti7 118.9(4)
O22 Ti6 O12 79.7(4)
O22 Ti6 O13 142.3(5)
O22 Ti6 Ti3 113.4(3)
O22 Ti6 Ti5 40.8(3)
O22 Ti6 Ti7 122.8(3)
O23 Ti6 O12 139.8(4)
O23 Ti6 O13 79.8(4)
O23 Ti6 O22 96.7(4)
O23 Ti6 Ti3 112.8(3)
O23 Ti6 Ti5 121.1(3)
O23 Ti6 Ti7 40.7(3)
Ti5 Ti6 Ti3 73.47(9)
Ti7 Ti6 Ti3 73.43(9)
Ti7 Ti6 Ti5 118.93(11)
O13 Ti7 O23 79.0(4)
O13 Ti7 O24 140.3(5)
O13 Ti7 Ti6 40.7(3)
O13 Ti7 Ti8 121.1(3)
O13 Ti7 Ti11 113.5(3)
O14 Ti7 O13 96.3(4)
O14 Ti7 O23 140.4(5)
O14 Ti7 O24 79.5(4)
O14 Ti7 Ti6 121.5(3)
O14 Ti7 Ti8 40.1(3)
O14 Ti7 Ti11 112.4(4)
O18 Ti7 O13 110.2(5)
O18 Ti7 O14 109.4(5)
O18 Ti7 O23 109.1(5)
O18 Ti7 O24 108.4(5)
O18 Ti7 Ti6 120.7(4)
O18 Ti7 Ti8 119.8(4)
O18 Ti7 Ti11 113.8(4)
O23 Ti7 Ti6 38.8(3)
O23 Ti7 Ti8 109.6(3)
O23 Ti7 Ti11 40.8(3)
O24 Ti7 O23 79.9(4)
O24 Ti7 Ti6 109.0(3)
O24 Ti7 Ti8 39.9(3)
O24 Ti7 Ti11 39.1(3)
Ti6 Ti7 Ti8 118.56(12)
Ti6 Ti7 Ti11 73.96(9)
Ti8 Ti7 Ti11 73.35(10)
Co1 Ti8 Ti1 72.33(9)
O9 Ti8 Co1 41.1(3)
O9 Ti8 O14 79.7(5)
O9 Ti8 O24 142.7(4)
O9 Ti8 Ti1 37.8(3)
O9 Ti8 Ti7 109.9(3)
O14 Ti8 Co1 110.8(3)
O14 Ti8 Ti1 42.0(3)
O14 Ti8 Ti7 37.8(3)
O19 Ti8 Co1 120.0(4)
O19 Ti8 O9 108.9(5)
O19 Ti8 O14 108.9(5)
O19 Ti8 O24 106.0(5)
O19 Ti8 O25 109.8(6)
O19 Ti8 Ti1 116.5(4)
O19 Ti8 Ti7 117.2(4)
O24 Ti8 Co1 125.7(3)
O24 Ti8 O14 76.8(4)
O24 Ti8 Ti1 112.6(3)
O24 Ti8 Ti7 39.5(3)
O25 Ti8 Co1 44.3(3)
O25 Ti8 O9 85.2(5)
O25 Ti8 O14 141.2(4)
O25 Ti8 O24 95.4(5)
O25 Ti8 Ti1 114.3(3)
O25 Ti8 Ti7 120.8(3)
Ti7 Ti8 Co1 121.94(11)
Ti7 Ti8 Ti1 74.28(10)
O2 Ti9 Co1 92.4(3)
O2 Ti9 O27 74.6(4)
O2 Ti9 O31 74.8(4)
O2 Ti9 Ti10 37.0(3)
O2 Ti9 Ti11 37.4(3)
O20 Ti9 Co1 46.3(3)
O20 Ti9 O2 91.6(4)
O20 Ti9 O25 86.9(4)
O20 Ti9 O27 89.8(4)
O20 Ti9 O31 166.0(5)
O20 Ti9 Ti10 85.3(3)
O20 Ti9 Ti11 128.2(4)
O25 Ti9 Co1 40.7(3)
O25 Ti9 O2 88.9(5)
O25 Ti9 O27 163.1(5)
O25 Ti9 O31 89.6(4)
O25 Ti9 Ti10 124.8(4)
O25 Ti9 Ti11 84.5(4)
O26 Ti9 Co1 100.6(4)
O26 Ti9 O2 166.7(5)
O26 Ti9 O20 99.5(5)
O26 Ti9 O25 99.0(5)
O26 Ti9 O27 98.0(5)
O26 Ti9 O31 94.4(5)
O26 Ti9 Ti10 136.2(4)
O26 Ti9 Ti11 132.3(4)
O27 Ti9 Co1 134.4(3)
O27 Ti9 O31 89.5(4)
O27 Ti9 Ti10 38.3(3)
O27 Ti9 Ti11 84.5(3)
O31 Ti9 Co1 129.6(3)
O31 Ti9 Ti10 85.5(3)
O31 Ti9 Ti11 37.8(3)
Ti10 Ti9 Co1 112.94(10)
Ti10 Ti9 Ti11 59.63(9)
Ti11 Ti9 Co1 111.34(11)
O2 Ti10 O21 88.4(4)
O2 Ti10 O22 88.2(4)
O2 Ti10 O27 77.5(4)
O2 Ti10 O29 76.3(4)
O2 Ti10 Ti5 87.3(3)
O2 Ti10 Ti9 38.3(3)
O2 Ti10 Ti11 37.4(3)
O21 Ti10 O22 79.8(4)
O21 Ti10 O27 91.7(4)
O21 Ti10 O29 162.5(4)
O21 Ti10 Ti5 40.0(3)
O21 Ti10 Ti9 84.1(3)
O21 Ti10 Ti11 124.8(3)
O22 Ti10 O29 91.1(4)
O22 Ti10 Ti5 39.8(3)
O22 Ti10 Ti9 124.5(3)
O22 Ti10 Ti11 87.3(3)
O27 Ti10 O22 163.6(4)
O27 Ti10 O29 93.2(4)
O27 Ti10 Ti5 130.1(3)
O27 Ti10 Ti9 39.9(3)
O27 Ti10 Ti11 86.1(3)
O28 Ti10 O2 173.3(4)
O28 Ti10 O21 95.7(4)
O28 Ti10 O22 97.7(5)
O28 Ti10 O27 97.1(5)
O28 Ti10 O29 100.3(4)
O28 Ti10 Ti5 99.2(3)
O28 Ti10 Ti9 136.8(4)
O28 Ti10 Ti11 139.3(4)
O29 Ti10 Ti5 129.1(3)
O29 Ti10 Ti9 88.9(3)
O29 Ti10 Ti11 39.0(3)
Ti5 Ti10 Ti9 107.23(10)
Ti5 Ti10 Ti11 109.49(11)
Ti11 Ti10 Ti9 60.20(9)
O2 Ti11 O23 86.2(4)
O2 Ti11 O24 88.4(4)
O2 Ti11 O29 76.4(4)
O2 Ti11 Ti7 87.5(3)
O2 Ti11 Ti9 38.3(3)
O2 Ti11 Ti10 37.1(3)
O23 Ti11 Ti7 39.3(3)
O23 Ti11 Ti9 122.6(3)
O23 Ti11 Ti10 85.3(3)
O24 Ti11 O23 77.3(4)
O24 Ti11 O29 160.9(4)
O24 Ti11 Ti7 38.0(3)
O24 Ti11 Ti9 85.9(3)
O24 Ti11 Ti10 124.0(3)
O29 Ti11 O23 90.1(4)
O29 Ti11 Ti7 128.2(3)
O29 Ti11 Ti9 89.1(3)
O29 Ti11 Ti10 39.4(3)
O30 Ti11 O2 171.9(5)
O30 Ti11 O23 95.6(5)
O30 Ti11 O24 99.7(5)
O30 Ti11 O29 95.6(4)
O30 Ti11 O31 100.9(4)
O30 Ti11 Ti7 98.9(4)
O30 Ti11 Ti9 141.5(3)
O30 Ti11 Ti10 135.0(3)
O31 Ti11 O2 78.5(4)
O31 Ti11 O23 162.0(4)
O31 Ti11 O24 92.8(4)
O31 Ti11 O29 95.4(4)
O31 Ti11 Ti7 129.5(3)
O31 Ti11 Ti9 40.6(3)
O31 Ti11 Ti10 88.0(3)
Ti7 Ti11 Ti9 107.89(11)
Ti7 Ti11 Ti10 108.94(10)
Ti10 Ti11 Ti9 60.17(9)

loop_
_geom_bond_atom_site_label_1
_geom_bond_atom_site_label_2
_geom_bond_distance
Br1 Co1 2.378(3)
C1 H1 0.9800
C1 C2 1.46(2)
C1 C3 1.45(2)
C1 O3 1.415(17)
C2 H2A 0.9600
C2 H2B 0.9600
C2 H2C 0.9600
C3 H3A 0.9600
C3 H3B 0.9600
C3 H3C 0.9600
C4 H4 0.9800
C4 C5 1.51(3)
C4 C6 1.51(2)
C4 O4 1.436(16)
C5 H5A 0.9600
C5 H5B 0.9600
C5 H5C 0.9600
C6 H6A 0.9600
C6 H6B 0.9600
C6 H6C 0.9600
C7 H7 0.9800
C7 C8 1.53(2)
C7 C9 1.54(3)
C7 O5 1.40(2)
C8 H8A 0.9600
C8 H8B 0.9600
C8 H8C 0.9600
C9 H9A 0.9600
C9 H9B 0.9600
C9 H9C 0.9600
C10 H10 0.9800
C10 C11 1.52(2)
C10 C12 1.40(2)
C10 O6 1.427(18)
C11 H11A 0.9600
C11 H11B 0.9600
C11 H11C 0.9600
C12 H12A 0.9600
C12 H12B 0.9600
C12 H12C 0.9600
C13 H13 0.9800
C13 C14 1.58(3)
C13 C15 1.42(3)
C13 O7 1.32(3)
C14 H14A 0.9600
C14 H14B 0.9600
C14 H14C 0.9600
C15 H15A 0.9600
C15 H15B 0.9600
C15 H15C 0.9600
C16 H16 0.9800
C16 C17 1.53(3)
C16 C18 1.567(15)
C16 O8 1.46(2)
C17 H17A 0.9600
C17 H17B 0.9600
C17 H17C 0.9600
C18 H18A 0.9600
C18 H18B 0.9600
C18 H18C 0.9600
C19 H19 0.9800
C19 C20 1.40(3)
C19 C21 1.50(3)
C19 O15 1.36(2)
C20 H20A 0.9600
C20 H20B 0.9600
C20 H20C 0.9600
C21 H21A 0.9600
C21 H21B 0.9600
C21 H21C 0.9600
C22 H22 0.9800
C22 C23 1.48(3)
C22 C24 1.56(3)
C22 O16 1.410(18)
C23 H23A 0.9600
C23 H23B 0.9600
C23 H23C 0.9600
C24 H24A 0.9600
C24 H24B 0.9600
C24 H24C 0.9600
C25 H25 0.9800
C25 C26 1.43(2)
C25 C27 1.49(3)
C25 O17 1.39(3)
C26 H26A 0.9600
C26 H26B 0.9600
C26 H26C 0.9600
C27 H27A 0.9600
C27 H27B 0.9600
C27 H27C 0.9600
C28 H28 0.9800
C28 C29 1.55(2)
C28 C30 1.54(2)
C28 O18 1.42(2)
C29 H29A 0.9600
C29 H29B 0.9600
C29 H29C 0.9600
C30 H30A 0.9600
C30 H30B 0.9600
C30 H30C 0.9600
C31 H31 0.9800
C31 C32 1.41(4)
C31 C33 1.47(4)
C31 O19 1.40(3)
C32 H32A 0.9600
C32 H32B 0.9600
C32 H32C 0.9600
C33 H33A 0.9600
C33 H33B 0.9600
C33 H33C 0.9600
C34 H34 0.9800
C34 C35 1.46(2)
C34 C36 1.462(19)
C34 O27 1.467(17)
C35 H35A 0.9600
C35 H35B 0.9600
C35 H35C 0.9600
C36 H36A 0.9600
C36 H36B 0.9600
C36 H36C 0.9600
C37 H37 0.9800
C37 C38 1.46(3)
C37 C39 1.52(3)
C37 O28 1.39(2)
C38 H38A 0.9600
C38 H38B 0.9600
C38 H38C 0.9600
C39 H39A 0.9600
C39 H39B 0.9600
C39 H39C 0.9600
C40 H40 0.9800
C40 C41 1.523(18)
C40 C42 1.521(16)
C40 O29 1.435(17)
C41 H41A 0.9600
C41 H41B 0.9600
C41 H41C 0.9600
C42 H42A 0.9600
C42 H42B 0.9600
C42 H42C 0.9600
C43 H43 0.9800
C43 C44 1.40(2)
C43 C45 1.50(3)
C43 O30 1.42(3)
C44 H44A 0.9600
C44 H44B 0.9600
C44 H44C 0.9600
C45 H45A 0.9600
C45 H45B 0.9600
C45 H45C 0.9600
C46 H46 0.9800
C46 C47 1.574(16)
C46 C48 1.50(2)
C46 O31 1.458(16)
C47 H47A 0.9600
C47 H47B 0.9600
C47 H47C 0.9600
C48 H48A 0.9600
C48 H48B 0.9600
C48 H48C 0.9600
C49 H49 0.9800
C49 C50 1.54(2)
C49 C51 1.53(2)
C49 O26 1.453(19)
C50 H50A 0.9600
C50 H50B 0.9600
C50 H50C 0.9600
C51 H51A 0.9600
C51 H51B 0.9600
C51 H51C 0.9600
Co1 O9 1.987(11)
Co1 O10 1.984(11)
Co1 O20 2.296(10)
Co1 O25 2.103(10)
Co1 Ti4 3.043(3)
Co1 Ti8 2.981(4)
Co1 Ti9 3.155(3)
O1 Ti1 1.988(9)
O1 Ti2 1.970(11)
O1 Ti3 1.936(11)
O2 Ti9 2.000(10)
O2 Ti10 1.944(10)
O2 Ti11 1.957(10)
O3 Ti1 1.802(11)
O4 Ti1 1.997(11)
O4 Ti2 2.024(10)
O5 Ti2 1.833(11)
O6 Ti2 2.095(10)
O6 Ti3 1.974(11)
O7 Ti3 1.770(10)
O8 Ti1 2.076(11)
O8 Ti3 1.991(10)
O9 Ti1 1.895(10)
O9 Ti8 1.920(10)
O10 Ti2 1.895(12)
O10 Ti4 1.924(10)
O11 Ti2 1.959(9)
O11 Ti4 2.058(11)
O11 Ti5 1.906(10)
O12 Ti3 1.984(10)
O12 Ti5 1.917(11)
O12 Ti6 1.980(10)
O13 Ti3 2.004(10)
O13 Ti6 1.956(11)
O13 Ti7 1.915(10)
O14 Ti1 2.027(11)
O14 Ti7 1.866(10)
O14 Ti8 1.964(11)
O15 Ti4 1.785(11)
O16 Ti5 1.755(9)
O17 Ti6 1.752(10)
O18 Ti7 1.756(12)
O19 Ti8 1.747(10)
O20 Ti4 1.832(11)
O20 Ti9 1.900(11)
O21 Ti4 1.968(9)
O21 Ti5 1.990(10)
O21 Ti10 1.949(10)
O22 Ti5 1.972(10)
O22 Ti6 1.925(11)
O22 Ti10 2.006(10)
O23 Ti6 1.886(10)
O23 Ti7 1.960(10)
O23 Ti11 2.022(10)
O24 Ti7 1.928(10)
O24 Ti8 1.942(10)
O24 Ti11 1.974(9)
O25 Ti8 1.838(12)
O25 Ti9 1.961(11)
O26 Ti9 1.801(11)
O27 Ti9 2.048(10)
O27 Ti10 1.977(10)
O28 Ti10 1.783(9)
O29 Ti10 2.013(10)
O29 Ti11 1.997(9)
O30 Ti11 1.748(10)
O31 Ti9 2.076(11)
O31 Ti11 1.956(11)
Ti1 Ti2 3.111(4)
Ti1 Ti3 3.107(4)
Ti1 Ti8 3.004(4)
Ti2 Ti3 3.107(4)
Ti2 Ti4 3.002(4)
Ti3 Ti6 3.059(4)
Ti4 Ti5 3.006(4)
Ti5 Ti6 2.975(4)
Ti5 Ti10 3.038(3)
Ti6 Ti7 2.958(4)
Ti7 Ti8 2.979(4)
Ti7 Ti11 3.050(4)
Ti9 Ti10 3.123(4)
Ti9 Ti11 3.124(4)
Ti10 Ti11 3.106(4)

loop_
_geom_torsion_atom_site_label_1
_geom_torsion_atom_site_label_2
_geom_torsion_atom_site_label_3
_geom_torsion_atom_site_label_4
_geom_torsion
C1 O3 Ti1 O1 165(2)
C1 O3 Ti1 O4 -122.8(18)
C1 O3 Ti1 O8 142.8(18)
C1 O3 Ti1 O9 -26.6(19)
C1 O3 Ti1 O14 53.3(19)
C1 O3 Ti1 Ti2 -126.4(17)
C1 O3 Ti1 Ti3 143.7(17)
C1 O3 Ti1 Ti8 12.4(19)
C2 C1 O3 Ti1 150.1(16)
C3 C1 O3 Ti1 -84(2)
C5 C4 O4 Ti1 -65.5(17)
C5 C4 O4 Ti2 126.3(13)
C6 C4 O4 Ti1 60(2)
C6 C4 O4 Ti2 -108.2(15)
C7 O5 Ti2 O1 163(2)
C7 O5 Ti2 O4 109(2)
C7 O5 Ti2 O6 -158.2(19)
C7 O5 Ti2 O10 14(2)
C7 O5 Ti2 O11 -68(2)
C7 O5 Ti2 Ti1 110.4(19)
C7 O5 Ti2 Ti3 -160.1(17)
C7 O5 Ti2 Ti4 -25(2)
C8 C7 O5 Ti2 -153.1(14)
C9 C7 O5 Ti2 88(2)
C11 C10 O6 Ti2 63.9(16)
C11 C10 O6 Ti3 -106.0(14)
C12 C10 O6 Ti2 -59.1(19)
C12 C10 O6 Ti3 130.9(14)
C13 O7 Ti3 O6 68(6)
C13 O7 Ti3 O8 166(6)
C13 O7 Ti3 O12 -23(6)
C13 O7 Ti3 O13 -102(6)
C13 O7 Ti3 Ti1 164(6)
C13 O7 Ti3 Ti2 64(6)
C13 O7 Ti3 Ti6 -63(6)
C14 C13 O7 Ti3 13(7)
C15 C13 O7 Ti3 143(5)
C17 C16 O8 Ti1 -97.7(18)
C17 C16 O8 Ti3 74.0(18)
C18 C16 O8 Ti1 124.3(14)
C18 C16 O8 Ti3 -64(2)
C19 O15 Ti4 Co1 28(2)
C19 O15 Ti4 O10 70(2)
C19 O15 Ti4 O11 153(2)
C19 O15 Ti4 O20 -24(2)
C19 O15 Ti4 O21 -123(2)
C19 O15 Ti4 Ti2 110(2)
C19 O15 Ti4 Ti5 -166(2)
C20 C19 O15 Ti4 -172.6(17)
C21 C19 O15 Ti4 -21(3)
C22 O16 Ti5 O11 41(3)
C22 O16 Ti5 O12 143(2)
C22 O16 Ti5 O21 -46(3)
C22 O16 Ti5 O22 -131(2)
C22 O16 Ti5 Ti4 -4(3)
C22 O16 Ti5 Ti6 -172(2)
C22 O16 Ti5 Ti10 -88(2)
C23 C22 O16 Ti5 -149(2)
C24 C22 O16 Ti5 -20(3)
C25 O17 Ti6 O12 -118(2)
C25 O17 Ti6 O13 -33(2)
C25 O17 Ti6 O22 157(2)
C25 O17 Ti6 O23 52(2)
C25 O17 Ti6 Ti3 -75(2)
C25 O17 Ti6 Ti5 -160(2)
C25 O17 Ti6 Ti7 8(2)
C26 C25 O17 Ti6 -132(2)
C27 C25 O17 Ti6 13(4)
C28 O18 Ti7 O13 -121(2)
C28 O18 Ti7 O14 -17(2)
C28 O18 Ti7 O23 154(2)
C28 O18 Ti7 O24 68(2)
C28 O18 Ti7 Ti6 -165.2(19)
C28 O18 Ti7 Ti8 26(2)
C28 O18 Ti7 Ti11 110(2)
C29 C28 O18 Ti7 -57(3)
C30 C28 O18 Ti7 169(2)
C31 O19 Ti8 Co1 -11(3)
C31 O19 Ti8 O9 -54(3)
C31 O19 Ti8 O14 -140(3)
C31 O19 Ti8 O24 139(3)
C31 O19 Ti8 O25 37(3)
C31 O19 Ti8 Ti1 -95(3)
C31 O19 Ti8 Ti7 -180(3)
C32 C31 O19 Ti8 21(5)
C33 C31 O19 Ti8 -147(2)
C35 C34 O27 Ti9 -54.1(16)
C35 C34 O27 Ti10 107.6(13)
C36 C34 O27 Ti9 65.6(17)
C36 C34 O27 Ti10 -132.6(12)
C37 O28 Ti10 O21 -25(4)
C37 O28 Ti10 O22 56(4)
C37 O28 Ti10 O27 -117(4)
C37 O28 Ti10 O29 148(4)
C37 O28 Ti10 Ti5 15(4)
C37 O28 Ti10 Ti9 -112(4)
C37 O28 Ti10 Ti11 150(4)
C38 C37 O28 Ti10 -69(5)
C39 C37 O28 Ti10 45(5)
C41 C40 O29 Ti10 70.0(15)
C41 C40 O29 Ti11 -124.8(12)
C42 C40 O29 Ti10 -56.1(18)
C42 C40 O29 Ti11 109.1(14)
C43 O30 Ti11 O23 -25(4)
C43 O30 Ti11 O24 54(4)
C43 O30 Ti11 O29 -115(4)
C43 O30 Ti11 O31 148(4)
C43 O30 Ti11 Ti7 15(4)
C43 O30 Ti11 Ti9 149(4)
C43 O30 Ti11 Ti10 -114(4)
C44 C43 O30 Ti11 -174(3)
C45 C43 O30 Ti11 42(5)
C47 C46 O31 Ti9 -126.4(12)
C47 C46 O31 Ti11 73.8(15)
C48 C46 O31 Ti9 106.5(14)
C48 C46 O31 Ti11 -53.3(16)
C49 O26 Ti9 Co1 1(2)
C49 O26 Ti9 O2 -166(2)
C49 O26 Ti9 O20 48(2)
C49 O26 Ti9 O25 -41(2)
C49 O26 Ti9 O27 139(2)
C49 O26 Ti9 O31 -131(2)
C49 O26 Ti9 Ti10 141(2)
C49 O26 Ti9 Ti11 -131(2)
C50 C49 O26 Ti9 -163(2)
C51 C49 O26 Ti9 72(3)
Co1 O9 Ti1 O1 32.9(7)
Co1 O9 Ti1 O3 -144.7(7)
Co1 O9 Ti1 O4 -44.2(7)
Co1 O9 Ti1 O8 77.1(19)
Co1 O9 Ti1 O14 118.6(7)
Co1 O9 Ti1 Ti2 -4.9(6)
Co1 O9 Ti1 Ti3 44.6(8)
Co1 O9 Ti1 Ti8 116.0(9)
Co1 O10 Ti2 O1 -33.9(7)
Co1 O10 Ti2 O4 42.9(7)
Co1 O10 Ti2 O5 140.0(7)
Co1 O10 Ti2 O6 -69.5(18)
Co1 O10 Ti2 O11 -122.9(7)
Co1 O10 Ti2 Ti1 4.3(6)
Co1 O10 Ti2 Ti3 -45.1(8)
Co1 O10 Ti2 Ti4 -120.4(9)
Co1 O20 Ti4 O10 5.8(5)
Co1 O20 Ti4 O11 -60.1(8)
Co1 O20 Ti4 O15 114.8(5)
Co1 O20 Ti4 O21 -136.0(4)
Co1 O20 Ti4 Ti2 -17.5(5)
Co1 O20 Ti4 Ti5 -104.6(3)
Co1 O20 Ti9 O2 91.8(4)
Co1 O20 Ti9 O25 3.0(5)
Co1 O20 Ti9 O26 -95.6(5)
Co1 O20 Ti9 O27 166.4(4)
Co1 O20 Ti9 O31 78.9(17)
Co1 O20 Ti9 Ti10 128.3(3)
Co1 O20 Ti9 Ti11 83.6(4)
Co1 O25 Ti8 O9 -4.6(4)
Co1 O25 Ti8 O14 62.3(8)
Co1 O25 Ti8 O19 -113.0(5)
Co1 O25 Ti8 O24 137.9(4)
Co1 O25 Ti8 Ti1 20.1(5)
Co1 O25 Ti8 Ti7 105.7(4)
Ti1 O14 Ti7 O13 -17.6(9)
Ti1 O14 Ti7 O18 -131.6(9)
Ti1 O14 Ti7 O23 62.8(12)
Ti1 O14 Ti7 O24 122.5(9)
Ti1 O14 Ti7 Ti6 16.6(10)
Ti1 O14 Ti7 Ti8 114.8(11)
Ti1 O14 Ti7 Ti11 101.0(8)
Ti4 O10 Ti2 O1 86.5(5)
Ti4 O10 Ti2 O4 163.3(5)
Ti4 O10 Ti2 O5 -99.6(5)
Ti4 O10 Ti2 O6 50.9(18)
Ti4 O10 Ti2 O11 -2.5(5)
Ti4 O10 Ti2 Ti1 124.7(4)
Ti4 O10 Ti2 Ti3 75.2(5)
Ti4 O20 Ti9 Co1 -103.9(10)
Ti4 O20 Ti9 O2 -12.1(9)
Ti4 O20 Ti9 O25 -100.9(9)
Ti4 O20 Ti9 O26 160.5(9)
Ti4 O20 Ti9 O27 62.4(9)
Ti4 O20 Ti9 O31 -25(2)
Ti4 O20 Ti9 Ti10 24.4(8)
Ti4 O20 Ti9 Ti11 -20.4(11)
Ti7 O23 Ti6 O12 52.5(8)
Ti7 O23 Ti6 O13 -7.6(5)
Ti7 O23 Ti6 O17 -112.0(5)
Ti7 O23 Ti6 O22 134.4(5)
Ti7 O23 Ti6 Ti3 15.6(5)
Ti7 O23 Ti6 Ti5 99.5(4)
Ti8 O9 Ti1 O1 -83.1(5)
Ti8 O9 Ti1 O3 99.3(5)
Ti8 O9 Ti1 O4 -160.2(5)
Ti8 O9 Ti1 O8 -39(2)
Ti8 O9 Ti1 O14 2.6(5)
Ti8 O9 Ti1 Ti2 -120.9(4)
Ti8 O9 Ti1 Ti3 -71.5(6)
Ti8 O14 Ti7 O13 -132.4(5)
Ti8 O14 Ti7 O18 113.6(5)
Ti8 O14 Ti7 O23 -52.0(8)
Ti8 O14 Ti7 O24 7.7(4)
Ti8 O14 Ti7 Ti6 -98.2(4)
Ti8 O14 Ti7 Ti11 -13.8(5)
Ti9 O20 Ti4 Co1 105.0(10)
Ti9 O20 Ti4 O10 110.8(9)
Ti9 O20 Ti4 O11 44.9(12)
Ti9 O20 Ti4 O15 -140.3(9)
Ti9 O20 Ti4 O21 -31.0(9)
Ti9 O20 Ti4 Ti2 87.4(8)
Ti9 O20 Ti4 Ti5 0.4(10)
Ti9 O25 Ti8 Co1 -117.7(10)
Ti9 O25 Ti8 O9 -122.4(8)
Ti9 O25 Ti8 O14 -55.4(12)
Ti9 O25 Ti8 O19 129.3(8)
Ti9 O25 Ti8 O24 20.2(8)
Ti9 O25 Ti8 Ti1 -97.6(8)
Ti9 O25 Ti8 Ti7 -12.0(10)
Ti11 O23 Ti6 O12 -63.4(10)
Ti11 O23 Ti6 O13 -123.5(8)
Ti11 O23 Ti6 O17 132.1(7)
Ti11 O23 Ti6 O22 18.5(8)
Ti11 O23 Ti6 Ti3 -100.3(7)
Ti11 O23 Ti6 Ti5 -16.4(9)
Ti11 O23 Ti6 Ti7 -115.9(9)
